data_7111253
loop_
_publ_author_name
'Braga, Dario'
'Maini, Lucia'
'Polito, Marco'
'Grepioni, Fabrizia'

_publ_section_title
;
 Unexpected solid???solid reaction upon preparation of KBr pellets and its
 exploitation in supramolecular cation complexation
;
_journal_issue 20
_journal_name_full 'Chemical Communications'
_journal_page_first 2302
_journal_paper_doi 10.1039/b207493a
_journal_year 2002
_chemical_formula_sum 'C24 H18 Br Co2 K O8'
_chemical_formula_weight 671.25
_chemical_name_systematic
; 
? 
;
_space_group_IT_number 2
_symmetry_cell_setting triclinic
_symmetry_space_group_name_Hall '-P 1'
_symmetry_space_group_name_H-M 'P -1'
_atom_sites_solution_hydrogens geom
_atom_sites_solution_primary direct
_atom_sites_solution_secondary difmap
_audit_creation_method SHELXL-97
_cell_angle_alpha 78.28(2)
_cell_angle_beta 80.15(2)
_cell_angle_gamma 73.62(2)
_cell_formula_units_Z 1
_cell_length_a 5.9850(10)
_cell_length_b 8.096(2)
_cell_length_c 12.614(2)
_cell_measurement_temperature 293(2)
_cell_volume 569.9(2)
_computing_structure_refinement 'SHELXL-97 (Sheldrick, 1997)'
_computing_structure_solution 'SHELXS-97 (Sheldrick, 1990)'
_diffrn_ambient_temperature 293(2)
_diffrn_measured_fraction_theta_full 0.989
_diffrn_measured_fraction_theta_max 0.989
_diffrn_radiation_monochromator graphite
_diffrn_radiation_source 'fine-focus sealed tube'
_diffrn_radiation_type MoK\a
_diffrn_radiation_wavelength 0.71073
_diffrn_reflns_av_R_equivalents 0.0194
_diffrn_reflns_av_sigmaI/netI 0.0258
_diffrn_reflns_limit_h_max 7
_diffrn_reflns_limit_h_min -6
_diffrn_reflns_limit_k_max 9
_diffrn_reflns_limit_k_min -9
_diffrn_reflns_limit_l_max 14
_diffrn_reflns_limit_l_min 0
_diffrn_reflns_number 2077
_diffrn_reflns_theta_full 24.97
_diffrn_reflns_theta_max 24.97
_diffrn_reflns_theta_min 5.17
_exptl_absorpt_coefficient_mu 3.442
_exptl_absorpt_correction_T_max 1.0000
_exptl_absorpt_correction_T_min 0.4163
_exptl_absorpt_correction_type psi-scan
_exptl_crystal_colour yellow
_exptl_crystal_density_diffrn 1.956
_exptl_crystal_density_method 'not measured'
_exptl_crystal_description prism
_exptl_crystal_F_000 334
_exptl_crystal_size_max 0.25
_exptl_crystal_size_mid 0.18
_exptl_crystal_size_min 0.14
_refine_diff_density_max 0.438
_refine_diff_density_min -0.607
_refine_diff_density_rms 0.082
_refine_ls_extinction_method none
_refine_ls_goodness_of_fit_ref 1.006
_refine_ls_hydrogen_treatment mixed
_refine_ls_matrix_type full
_refine_ls_number_parameters 148
_refine_ls_number_reflns 1983
_refine_ls_number_restraints 0
_refine_ls_restrained_S_all 1.006
_refine_ls_R_factor_all 0.0480
_refine_ls_R_factor_gt 0.0316
_refine_ls_shift/su_max 0.001
_refine_ls_shift/su_mean 0.000
_refine_ls_structure_factor_coef Fsqd
_refine_ls_weighting_details 'calc w=1/[\s^2^(Fo^2^)+(0.0639P)^2^+0.1357P] where P=(Fo^2^+2Fc^2^)/3'
_refine_ls_weighting_scheme calc
_refine_ls_wR_factor_gt 0.0826
_refine_ls_wR_factor_ref 0.0901
_reflns_number_gt 1583
_reflns_number_total 1983
_reflns_threshold_expression >2sigma(I)
_cod_data_source_file b207493asup1.cif
_cod_data_source_block '[Co(C5H4COOH)(C5H4COO)]2.K+Br-'
_cod_depositor_comments
;
The following automatic conversions were performed:

'_symmetry_cell_setting' value 'Triclinic' changed to 'triclinic'
according to /home/saulius/struct/CIF-dictionaries/cif_core.dic
dictionary named 'cif_core.dic' version 2.4.2 from
2011-04-26.

'_exptl_absorpt_correction_type' value 'Psi-scan'
changed to 'psi-scan' according to
/home/saulius/struct/CIF-dictionaries/cif_core.dic dictionary named
'cif_core.dic' version 2.4.2 from 2011-04-26.

Automatic conversion script
Id: cif_fix_values 1891 2012-01-12 08:04:46Z andrius 
;
_cod_original_cell_volume 569.95(19)
_cod_original_sg_symbol_H-M P-1
_cod_database_code 7111253

loop_
_symmetry_equiv_pos_as_xyz
'x, y, z'
'-x, -y, -z'

loop_
_atom_site_label
_atom_site_type_symbol
_atom_site_fract_x
_atom_site_fract_y
_atom_site_fract_z
_atom_site_U_iso_or_equiv
_atom_site_adp_type
_atom_site_occupancy
_atom_site_symmetry_multiplicity
_atom_site_calc_flag
_atom_site_refinement_flags
Co1 Co 0.82003(7) -0.29583(5) 0.71473(3) 0.02100(16) Uani 1 1 d .
C1 C 0.6545(3) -0.4801(3) 0.7954(2) 0.0356(8) Uani 1 1 d G
H1A H 0.4919 -0.4793 0.7918 0.043 Uiso 1 1 calc R
C2 C 0.8545(4) -0.5562(3) 0.72635(18) 0.0373(8) Uani 1 1 d G
H2A H 0.8541 -0.6164 0.6664 0.045 Uiso 1 1 calc R
C3 C 1.0549(3) -0.5278(3) 0.7586(2) 0.0372(9) Uani 1 1 d G
H3A H 1.2170 -0.5648 0.7246 0.045 Uiso 1 1 calc R
C4 C 0.9788(4) -0.4343(3) 0.84752(19) 0.0323(8) Uani 1 1 d G
H4A H 1.0792 -0.3957 0.8859 0.039 Uiso 1 1 calc R
C5 C 0.7313(4) -0.4048(3) 0.87030(17) 0.0288(7) Uani 1 1 d G
C6 C 0.5708(6) -0.3055(4) 0.9542(3) 0.0303(8) Uani 1 1 d .
O1 O 0.6762(4) -0.2501(3) 1.0149(2) 0.0402(6) Uani 1 1 d .
O2 O 0.3599(4) -0.2856(3) 0.9596(2) 0.0407(6) Uani 1 1 d .
C7 C 0.5905(3) -0.1176(3) 0.6205(2) 0.0358(8) Uani 1 1 d G
H7A H 0.4294 -0.1201 0.6164 0.043 Uiso 1 1 calc R
C8 C 0.7945(4) -0.1969(3) 0.55482(17) 0.0367(8) Uani 1 1 d G
H8A H 0.7990 -0.2634 0.4973 0.044 Uiso 1 1 calc R
C9 C 0.9911(3) -0.1638(3) 0.58759(19) 0.0344(8) Uani 1 1 d G
H9A H 1.1551 -0.2037 0.5568 0.041 Uiso 1 1 calc R
C10 C 0.9086(4) -0.0641(3) 0.67348(19) 0.0324(8) Uani 1 1 d G
H10A H 1.0058 -0.0235 0.7125 0.039 Uiso 1 1 calc R
C11 C 0.6610(4) -0.0356(3) 0.69379(17) 0.0288(7) Uani 1 1 d G
C12 C 0.4993(6) 0.0529(4) 0.7817(3) 0.0311(8) Uani 1 1 d .
O3 O 0.6015(5) 0.1113(3) 0.8418(2) 0.0412(6) Uani 1 1 d .
O4 O 0.2883(5) 0.0641(4) 0.7902(3) 0.0454(7) Uani 1 1 d .
K1 K 0.0000 0.0000 1.0000 0.0496(4) Uani 1 2 d S
Br1 Br 0.5000 0.5000 0.5000 0.0544(2) Uani 1 2 d S
H300 H 0.4782 0.1628 0.9011 0.0900 Uiso 1 1 d .

loop_
_atom_site_aniso_label
_atom_site_aniso_U_11
_atom_site_aniso_U_22
_atom_site_aniso_U_33
_atom_site_aniso_U_23
_atom_site_aniso_U_13
_atom_site_aniso_U_12
Co1 0.0240(2) 0.0185(2) 0.0192(2) 0.00198(16) -0.00412(16) -0.00615(16)
C1 0.041(2) 0.0287(18) 0.037(2) -0.0001(15) -0.0004(16) -0.0161(15)
C2 0.052(2) 0.0220(17) 0.035(2) -0.0030(15) -0.0033(17) -0.0079(16)
C3 0.043(2) 0.0243(17) 0.033(2) -0.0008(15) -0.0059(16) 0.0079(15)
C4 0.0363(18) 0.0279(17) 0.0252(17) 0.0010(14) -0.0083(14) 0.0029(14)
C5 0.0368(18) 0.0207(16) 0.0233(17) 0.0058(13) -0.0031(14) -0.0053(14)
C6 0.0366(19) 0.0225(16) 0.0223(17) 0.0067(13) -0.0024(14) -0.0007(14)
O1 0.0413(14) 0.0447(15) 0.0314(14) -0.0091(12) -0.0030(11) -0.0045(12)
O2 0.0358(14) 0.0419(15) 0.0387(15) -0.0020(12) -0.0004(11) -0.0065(12)
C7 0.0356(18) 0.0370(19) 0.0293(19) 0.0042(15) -0.0133(15) -0.0020(15)
C8 0.052(2) 0.0359(19) 0.0192(17) 0.0020(15) -0.0062(15) -0.0093(17)
C9 0.042(2) 0.0271(17) 0.0300(19) 0.0031(14) 0.0058(15) -0.0127(15)
C10 0.0378(18) 0.0238(16) 0.035(2) -0.0037(14) 0.0050(15) -0.0128(14)
C11 0.0378(18) 0.0200(16) 0.0228(17) 0.0057(13) -0.0037(14) -0.0048(14)
C12 0.0344(19) 0.0172(15) 0.0333(19) 0.0022(14) 0.0005(15) -0.0006(14)
O3 0.0420(14) 0.0420(15) 0.0399(15) -0.0153(12) 0.0045(12) -0.0108(12)
O4 0.0365(15) 0.0387(15) 0.0573(18) -0.0108(13) -0.0015(13) -0.0043(12)
K1 0.0368(6) 0.0411(7) 0.0592(8) -0.0054(6) 0.0063(6) -0.0004(5)
Br1 0.0375(3) 0.0726(4) 0.0626(4) -0.0389(3) -0.0025(3) -0.0119(3)

loop_
_atom_type_symbol
_atom_type_description
_atom_type_scat_dispersion_real
_atom_type_scat_dispersion_imag
_atom_type_scat_source
C C 0.0033 0.0016 'International Tables Vol C Tables 4.2.6.8 and 6.1.1.4'
H H 0.0000 0.0000 'International Tables Vol C Tables 4.2.6.8 and 6.1.1.4'
Br Br -0.2901 2.4595 'International Tables Vol C Tables 4.2.6.8 and 6.1.1.4'
Co Co 0.3494 0.9721 'International Tables Vol C Tables 4.2.6.8 and 6.1.1.4'
K K 0.2009 0.2494 'International Tables Vol C Tables 4.2.6.8 and 6.1.1.4'
O O 0.0106 0.0060 'International Tables Vol C Tables 4.2.6.8 and 6.1.1.4'

loop_
_geom_angle_atom_site_label_1
_geom_angle_atom_site_label_2
_geom_angle_atom_site_label_3
_geom_angle
_geom_angle_site_symmetry_1
_geom_angle_site_symmetry_3
C8 Co1 C1 121.74(9) . .
C8 Co1 C9 41.0 . .
C1 Co1 C9 157.82(10) . .
C8 Co1 C5 159.47(10) . .
C1 Co1 C5 41.0 . .
C9 Co1 C5 159.02(10) . .
C8 Co1 C7 40.9 . .
C1 Co1 C7 107.01(9) . .
C9 Co1 C7 68.89(6) . .
C5 Co1 C7 124.19(9) . .
C8 Co1 C2 104.96(9) . .
C1 Co1 C2 40.9 . .
C9 Co1 C2 121.10(9) . .
C5 Co1 C2 68.84(6) . .
C7 Co1 C2 120.87(9) . .
C8 Co1 C10 68.87(6) . .
C1 Co1 C10 159.83(10) . .
C9 Co1 C10 40.9 . .
C5 Co1 C10 123.93(9) . .
C7 Co1 C10 68.8 . .
C2 Co1 C10 158.42(10) . .
C8 Co1 C11 68.85(6) . .
C1 Co1 C11 123.23(9) . .
C9 Co1 C11 68.82(5) . .
C5 Co1 C11 109.21(8) . .
C7 Co1 C11 40.9 . .
C2 Co1 C11 158.07(10) . .
C10 Co1 C11 40.8 . .
C8 Co1 C4 156.90(10) . .
C1 Co1 C4 68.84(5) . .
C9 Co1 C4 121.94(9) . .
C5 Co1 C4 40.9 . .
C7 Co1 C4 161.33(10) . .
C2 Co1 C4 68.69(6) . .
C10 Co1 C4 108.45(9) . .
C11 Co1 C4 125.07(9) . .
C8 Co1 C3 120.10(9) . .
C1 Co1 C3 68.75(6) . .
C9 Co1 C3 105.82(9) . .
C5 Co1 C3 68.75(6) . .
C7 Co1 C3 156.41(10) . .
C2 Co1 C3 40.8 . .
C10 Co1 C3 123.11(9) . .
C11 Co1 C3 160.59(10) . .
C4 Co1 C3 40.8 . .
C2 C1 C5 108.0 . .
C2 C1 Co1 69.84(9) . .
C5 C1 Co1 69.52(9) . .
C2 C1 H1A 126.0 . .
C5 C1 H1A 126.0 . .
Co1 C1 H1A 126.0 . .
C3 C2 C1 108.0 . .
C3 C2 Co1 69.79(9) . .
C1 C2 Co1 69.27(9) . .
C3 C2 H2A 126.0 . .
C1 C2 H2A 126.0 . .
Co1 C2 H2A 126.0 . .
C2 C3 C4 108.0 . .
C2 C3 Co1 69.44(9) . .
C4 C3 Co1 69.44(9) . .
C2 C3 H3A 126.0 . .
C4 C3 H3A 126.0 . .
Co1 C3 H3A 126.0 . .
C5 C4 C3 108.0 . .
C5 C4 Co1 69.27(9) . .
C3 C4 Co1 69.79(9) . .
C5 C4 H4A 126.0 . .
C3 C4 H4A 126.0 . .
Co1 C4 H4A 126.0 . .
C4 C5 C1 108.0 . .
C4 C5 C6 127.7(2) . .
C1 C5 C6 124.3(2) . .
C4 C5 Co1 69.84(9) . .
C1 C5 Co1 69.51(9) . .
C6 C5 Co1 124.15(18) . .
O2 C6 O1 126.5(3) . .
O2 C6 C5 119.2(3) . .
O1 C6 C5 114.4(3) . .
C6 O1 K1 140.9(2) . 1_655
C6 O2 K1 129.3(2) . .
C8 C7 C11 108.0 . .
C8 C7 Co1 69.40(9) . .
C11 C7 Co1 69.72(9) . .
C8 C7 H7A 126.0 . .
C11 C7 H7A 126.0 . .
Co1 C7 H7A 126.0 . .
C7 C8 C9 108.0 . .
C7 C8 Co1 69.65(9) . .
C9 C8 Co1 69.60(9) . .
C7 C8 H8A 126.0 . .
C9 C8 H8A 126.0 . .
Co1 C8 H8A 126.0 . .
C10 C9 C8 108.0 . .
C10 C9 Co1 69.73(9) . .
C8 C9 Co1 69.44(9) . .
C10 C9 H9A 126.0 . .
C8 C9 H9A 126.0 . .
Co1 C9 H9A 126.0 . .
C11 C10 C9 108.0 . .
C11 C10 Co1 69.61(9) . .
C9 C10 Co1 69.38(9) . .
C11 C10 H10A 126.0 . .
C9 C10 H10A 126.0 . .
Co1 C10 H10A 126.0 . .
C10 C11 C7 108.0 . .
C10 C11 C12 127.2(2) . .
C7 C11 C12 124.6(2) . .
C10 C11 Co1 69.55(9) . .
C7 C11 Co1 69.41(9) . .
C12 C11 Co1 123.18(19) . .
O4 C12 O3 126.2(3) . .
O4 C12 C11 119.5(3) . .
O3 C12 C11 114.3(3) . .
C12 O3 K1 143.4(2) . 1_655
C12 O3 H300 108.0 . .
K1 O3 H300 91.6 1_655 .
C12 O4 K1 123.5(3) . .
O2 K1 O2 180.00(11) 2_557 .
O2 K1 O4 67.26(8) 2_557 2_557
O2 K1 O4 112.74(8) . 2_557
O2 K1 O4 112.74(8) 2_557 .
O2 K1 O4 67.26(8) . .
O4 K1 O4 180.0 2_557 .
O2 K1 O1 95.37(7) 2_557 1_455
O2 K1 O1 84.63(7) . 1_455
O4 K1 O1 63.43(8) 2_557 1_455
O4 K1 O1 116.57(8) . 1_455
O2 K1 O1 84.63(7) 2_557 2_657
O2 K1 O1 95.37(7) . 2_657
O4 K1 O1 116.57(8) 2_557 2_657
O4 K1 O1 63.43(8) . 2_657
O1 K1 O1 180.00(6) 1_455 2_657
O2 K1 O3 64.39(8) 2_557 1_455
O2 K1 O3 115.61(8) . 1_455
O4 K1 O3 99.33(7) 2_557 1_455
O4 K1 O3 80.67(7) . 1_455
O1 K1 O3 61.74(7) 1_455 1_455
O1 K1 O3 118.26(7) 2_657 1_455
O2 K1 O3 115.61(8) 2_557 2_657
O2 K1 O3 64.39(8) . 2_657
O4 K1 O3 80.67(7) 2_557 2_657
O4 K1 O3 99.33(7) . 2_657
O1 K1 O3 118.26(7) 1_455 2_657
O1 K1 O3 61.74(7) 2_657 2_657
O3 K1 O3 180.0 1_455 2_657

loop_
_geom_bond_atom_site_label_1
_geom_bond_atom_site_label_2
_geom_bond_distance
_geom_bond_site_symmetry_2
Co1 C8 2.028(2) .
Co1 C1 2.029(2) .
Co1 C9 2.030(2) .
Co1 C5 2.029(2) .
Co1 C7 2.032(2) .
Co1 C2 2.036(2) .
Co1 C10 2.035(2) .
Co1 C11 2.036(2) .
Co1 C4 2.036(2) .
Co1 C3 2.041(2) .
C1 C2 1.4200 .
C1 C5 1.4200 .
C1 H1A 0.9800 .
C2 C3 1.4200 .
C2 H2A 0.9800 .
C3 C4 1.4200 .
C3 H3A 0.9800 .
C4 C5 1.4200 .
C4 H4A 0.9800 .
C5 C6 1.501(4) .
C6 O2 1.218(4) .
C6 O1 1.285(5) .
O1 K1 3.134(3) 1_655
O2 K1 2.746(3) .
C7 C8 1.4200 .
C7 C11 1.4200 .
C7 H7A 0.9800 .
C8 C9 1.4200 .
C8 H8A 0.9800 .
C9 C10 1.4200 .
C9 H9A 0.9800 .
C10 C11 1.4200 .
C10 H10A 0.9800 .
C11 C12 1.498(4) .
C12 O4 1.228(4) .
C12 O3 1.281(5) .
O3 K1 3.188(3) 1_655
O3 H300 1.0203 .
O4 K1 2.938(3) .
K1 O2 2.746(3) 2_557
K1 O4 2.938(3) 2_557
K1 O1 3.134(3) 1_455
K1 O1 3.134(3) 2_657
K1 O3 3.188(3) 1_455
K1 O3 3.188(3) 2_657
